data_7006763
loop_
_publ_author_name
'Aaker\"oy, Christer B'
'Schultheiss, Nate'
'Desper, John'

_publ_section_title
;
 Directed supramolecular assembly of Cu(II)-based "paddlewheels" into
 infinite 1-D chains using structurally bifunctional ligands.
;
_journal_issue 13
_journal_name_full 'Dalton transactions (Cambridge, England : 2003)'
_journal_page_first 1627
_journal_page_last 1635
_journal_paper_doi 10.1039/b513765a
_journal_year 2006
_chemical_formula_moiety
;
(C34 H36 Cu2 N8 O10) (C2 H5 O)0.6 (C2 H3 N)0.8
;
_chemical_formula_sum 'C36.8 H41.4 Cu2 N8.8 O10.6'
_chemical_formula_weight 903.67
_chemical_name_common
;1-(2-NH2-4-pyrimidyl)-2-(3-methoxy-5-pyridyl)ethyne (AcO)4Cu2
(EtO).6 (CH3CN).8
;
_chemical_name_systematic
;
1-(2-NH2-4-pyrimidyl)-2-(3-methoxy-5-pyridyl)ethyne (AcO)4Cu2 (EtO).6 (CH3CN).8
;
_space_group_IT_number 2
_symmetry_cell_setting triclinic
_symmetry_space_group_name_Hall '-P 1'
_symmetry_space_group_name_H-M 'P -1'
_atom_sites_solution_hydrogens geom
_atom_sites_solution_primary direct
_atom_sites_solution_secondary difmap
_audit_creation_method SHELXL-97
_cell_angle_alpha 76.216(3)
_cell_angle_beta 84.191(3)
_cell_angle_gamma 79.459(3)
_cell_formula_units_Z 1
_cell_length_a 7.6304(13)
_cell_length_b 11.3870(19)
_cell_length_c 12.341(2)
_cell_measurement_reflns_used 4343
_cell_measurement_temperature 100(2)
_cell_measurement_theta_max 29.95
_cell_measurement_theta_min 2.25
_cell_volume 1022.0(3)
_computing_cell_refinement 'Bruker XSCANS'
_computing_data_collection 'Bruker XSCANS'
_computing_data_reduction 'Bruker SHELXTL'
_computing_molecular_graphics 'Bruker SHELXTL'
_computing_publication_material 'Bruker SHELXTL'
_computing_structure_refinement 'SHELXL-97 (Sheldrick, 1997)'
_computing_structure_solution 'SHELXS-97 (Sheldrick, 1990)'
_diffrn_ambient_temperature 100(2)
_diffrn_measured_fraction_theta_full 0.958
_diffrn_measured_fraction_theta_max 0.958
_diffrn_measurement_device_type 'CCD area detector'
_diffrn_measurement_method 'phi and omega scans'
_diffrn_radiation_monochromator graphite
_diffrn_radiation_source 'fine-focus sealed tube'
_diffrn_radiation_type MoK\a
_diffrn_radiation_wavelength 0.71073
_diffrn_reflns_av_R_equivalents 0.0169
_diffrn_reflns_av_sigmaI/netI 0.0327
_diffrn_reflns_limit_h_max 8
_diffrn_reflns_limit_h_min -10
_diffrn_reflns_limit_k_max 15
_diffrn_reflns_limit_k_min -15
_diffrn_reflns_limit_l_max 17
_diffrn_reflns_limit_l_min -17
_diffrn_reflns_number 9372
_diffrn_reflns_theta_full 30.04
_diffrn_reflns_theta_max 30.04
_diffrn_reflns_theta_min 2.23
_exptl_absorpt_coefficient_mu 1.108
_exptl_absorpt_correction_T_max 1.000
_exptl_absorpt_correction_T_min 0.796
_exptl_absorpt_correction_type multi-scan
_exptl_absorpt_process_details SADABS
_exptl_crystal_colour green
_exptl_crystal_density_diffrn 1.468
_exptl_crystal_density_method 'not measured'
_exptl_crystal_description prism
_exptl_crystal_F_000 467
_exptl_crystal_size_max 0.19
_exptl_crystal_size_mid 0.18
_exptl_crystal_size_min 0.12
_refine_diff_density_max 1.138
_refine_diff_density_min -0.763
_refine_diff_density_rms 0.101
_refine_ls_extinction_method none
_refine_ls_goodness_of_fit_ref 1.052
_refine_ls_hydrogen_treatment mixed
_refine_ls_matrix_type full
_refine_ls_number_parameters 274
_refine_ls_number_reflns 5732
_refine_ls_number_restraints 6
_refine_ls_restrained_S_all 1.062
_refine_ls_R_factor_all 0.0543
_refine_ls_R_factor_gt 0.0465
_refine_ls_shift/su_max 0.001
_refine_ls_shift/su_mean 0.000
_refine_ls_structure_factor_coef Fsqd
_refine_ls_weighting_details 'calc w=1/[\s^2^(Fo^2^)+(0.0800P)^2^+0.6500P] where P=(Fo^2^+2Fc^2^)/3'
_refine_ls_weighting_scheme calc
_refine_ls_wR_factor_gt 0.1284
_refine_ls_wR_factor_ref 0.1339
_reflns_number_gt 4969
_reflns_number_total 5732
_reflns_threshold_expression >2sigma(I)
_cod_data_source_file b513765a.txt
_cod_data_source_block 11
_cod_depositor_comments
;
The following automatic conversions were performed:
'_symmetry_cell_setting' value 'Triclinic' changed to 'triclinic'
according to '/home/saulius/struct/CIF-dictionaries/cif_core.dic'
dictionary named 'cif_core.dic' version 2.4.1 from 2010-06-29.

Automatic conversion script
Id: cif_fix_enum 1527 2010-12-29 10:47:43Z saulius 
;
_cod_original_cell_volume 1021.9(3)
_cod_original_sg_symbol_H-M P-1
_cod_original_formula_sum 'C36.80 H41.40 Cu2 N8.80 O10.60'
_cod_database_code 7006763

loop_
_symmetry_equiv_pos_as_xyz
'x, y, z'
'-x, -y, -z'

loop_
_atom_site_label
_atom_site_type_symbol
_atom_site_fract_x
_atom_site_fract_y
_atom_site_fract_z
_atom_site_U_iso_or_equiv
_atom_site_adp_type
_atom_site_occupancy
_atom_site_symmetry_multiplicity
_atom_site_calc_flag
_atom_site_refinement_flags
_atom_site_disorder_assembly
_atom_site_disorder_group
Cu1 Cu 0.57737(4) 0.42082(2) 0.08504(2) 0.02393(10) Uani 1 1 d . . .
O1S O 0.8707(17) 0.3959(12) 0.4651(12) 0.0982(18) Uiso 0.30 1 d PD A 1
C1S C 0.738(3) 0.4966(18) 0.4811(14) 0.0982(18) Uiso 0.30 1 d PD A 1
H1A H 0.7917 0.5525 0.5135 0.118 Uiso 0.30 1 calc PR A 1
H1B H 0.6416 0.4664 0.5343 0.118 Uiso 0.30 1 calc PR A 1
C2S C 0.662(2) 0.5654(17) 0.3711(16) 0.0982(18) Uiso 0.30 1 d PD A 1
H2A H 0.7392 0.5405 0.3094 0.147 Uiso 0.30 1 calc PR A 1
H2B H 0.6542 0.6537 0.3642 0.147 Uiso 0.30 1 calc PR A 1
H2C H 0.5420 0.5468 0.3684 0.147 Uiso 0.30 1 calc PR A 1
N1S N 0.8841(15) 0.4762(12) 0.4989(11) 0.0982(18) Uiso 0.40 1 d PD B 2
C3S C 0.7577(18) 0.4964(16) 0.4466(13) 0.0982(18) Uiso 0.40 1 d PD B 2
C4S C 0.5967(17) 0.5456(15) 0.3843(13) 0.0982(18) Uiso 0.40 1 d PD B 2
H4A H 0.6058 0.5112 0.3180 0.147 Uiso 0.40 1 calc PR B 2
H4B H 0.5848 0.6350 0.3614 0.147 Uiso 0.40 1 calc PR B 2
H4C H 0.4917 0.5233 0.4321 0.147 Uiso 0.40 1 calc PR B 2
N11 N 0.0126(3) 0.06769(18) 0.84422(16) 0.0252(4) Uani 1 1 d . . .
C12 C 0.1820(3) 0.0057(2) 0.84733(18) 0.0240(4) Uani 1 1 d . . .
N12 N 0.2273(3) -0.07590(19) 0.94238(17) 0.0293(4) Uani 1 1 d . . .
H12A H 0.323(5) -0.120(3) 0.939(3) 0.035 Uiso 1 1 d . . .
H12B H 0.164(5) -0.075(3) 0.989(3) 0.035 Uiso 1 1 d . . .
N13 N 0.3105(3) 0.01993(17) 0.76410(15) 0.0239(4) Uani 1 1 d . . .
C14 C 0.2613(3) 0.1033(2) 0.67100(18) 0.0244(4) Uani 1 1 d . . .
C15 C 0.0892(3) 0.1689(2) 0.65767(19) 0.0268(4) Uani 1 1 d . . .
H15 H 0.0568 0.2258 0.5901 0.032 Uiso 1 1 calc R . .
C16 C -0.0331(3) 0.1464(2) 0.74906(19) 0.0271(4) Uani 1 1 d . . .
C17 C 0.3980(3) 0.1264(2) 0.58356(18) 0.0257(4) Uani 1 1 d . . .
C18 C -0.2241(4) 0.2100(3) 0.7444(2) 0.0369(6) Uani 1 1 d . . .
H18A H -0.3024 0.1502 0.7461 0.055 Uiso 1 1 calc R . .
H18B H -0.2381 0.2736 0.6752 0.055 Uiso 1 1 calc R . .
H18C H -0.2562 0.2477 0.8088 0.055 Uiso 1 1 calc R . .
N21 N 0.6908(3) 0.29463(16) 0.23288(15) 0.0235(4) Uani 1 1 d . . .
C22 C 0.8633(3) 0.24423(19) 0.23606(18) 0.0233(4) Uani 1 1 d . . .
H22 H 0.9411 0.2651 0.1719 0.028 Uiso 1 1 calc R . .
C23 C 0.9325(3) 0.16167(19) 0.33096(18) 0.0234(4) Uani 1 1 d . . .
O23 O 1.1056(2) 0.10742(16) 0.33939(14) 0.0300(4) Uani 1 1 d . . .
C24 C 0.8169(3) 0.1298(2) 0.42464(18) 0.0248(4) Uani 1 1 d . . .
H24 H 0.8601 0.0738 0.4903 0.030 Uiso 1 1 calc R . .
C25 C 0.6382(3) 0.18170(19) 0.41961(17) 0.0227(4) Uani 1 1 d . . .
C26 C 0.5802(3) 0.26499(19) 0.32190(18) 0.0240(4) Uani 1 1 d . . .
H26 H 0.4580 0.3016 0.3190 0.029 Uiso 1 1 calc R . .
C27 C 0.5101(3) 0.1506(2) 0.51052(18) 0.0247(4) Uani 1 1 d . . .
C28 C 1.2257(3) 0.1351(2) 0.2426(2) 0.0328(5) Uani 1 1 d . . .
H28A H 1.3455 0.0895 0.2589 0.049 Uiso 1 1 calc R . .
H28B H 1.2297 0.2232 0.2233 0.049 Uiso 1 1 calc R . .
H28C H 1.1836 0.1115 0.1797 0.049 Uiso 1 1 calc R . .
C31 C 0.2105(4) 0.5292(2) 0.1150(2) 0.0325(5) Uani 1 1 d . . .
O31 O 0.3404(3) 0.45626(18) 0.15916(15) 0.0404(5) Uani 1 1 d . . .
O32 O 0.2097(3) 0.59271(18) 0.01643(17) 0.0402(5) Uani 1 1 d . . .
C32 C 0.0456(5) 0.5402(3) 0.1886(3) 0.0541(8) Uani 1 1 d . . .
H32A H 0.0694 0.4908 0.2639 0.081 Uiso 1 1 calc R . .
H32B H -0.0482 0.5108 0.1588 0.081 Uiso 1 1 calc R . .
H32C H 0.0064 0.6262 0.1919 0.081 Uiso 1 1 calc R . .
C41 C 0.6021(4) 0.6758(2) 0.0554(2) 0.0328(5) Uani 1 1 d . . .
O41 O 0.6395(4) 0.56954(18) 0.11536(19) 0.0539(7) Uani 1 1 d . . .
O42 O 0.5127(2) 0.70389(14) -0.02881(14) 0.0288(3) Uani 1 1 d . . .
C42 C 0.6751(5) 0.7770(3) 0.0860(3) 0.0529(9) Uani 1 1 d . . .
H42A H 0.6039 0.8562 0.0536 0.079 Uiso 1 1 calc R . .
H42B H 0.7995 0.7758 0.0568 0.079 Uiso 1 1 calc R . .
H42C H 0.6692 0.7649 0.1676 0.079 Uiso 1 1 calc R . .

loop_
_atom_site_aniso_label
_atom_site_aniso_U_11
_atom_site_aniso_U_22
_atom_site_aniso_U_33
_atom_site_aniso_U_23
_atom_site_aniso_U_13
_atom_site_aniso_U_12
Cu1 0.03290(17) 0.01657(13) 0.01945(14) 0.00260(9) -0.00732(10) -0.00229(10)
N11 0.0256(9) 0.0260(9) 0.0221(8) -0.0033(7) -0.0008(7) -0.0027(7)
C12 0.0276(11) 0.0225(9) 0.0206(9) -0.0038(7) -0.0014(8) -0.0023(8)
N12 0.0307(11) 0.0275(9) 0.0212(9) 0.0017(7) 0.0039(8) 0.0046(8)
N13 0.0279(9) 0.0211(8) 0.0199(8) -0.0028(6) -0.0002(7) -0.0003(7)
C14 0.0305(11) 0.0216(9) 0.0197(9) -0.0037(7) -0.0014(8) -0.0024(8)
C15 0.0295(11) 0.0262(10) 0.0212(9) -0.0008(8) -0.0047(8) 0.0001(8)
C16 0.0272(11) 0.0265(10) 0.0262(10) -0.0049(8) -0.0046(8) -0.0008(8)
C17 0.0304(11) 0.0226(9) 0.0215(9) -0.0014(7) -0.0045(8) -0.0010(8)
C18 0.0280(12) 0.0437(14) 0.0326(12) -0.0030(11) -0.0043(10) 0.0047(10)
N21 0.0300(10) 0.0196(8) 0.0179(8) 0.0023(6) -0.0048(7) -0.0031(7)
C22 0.0265(11) 0.0199(9) 0.0210(9) 0.0025(7) -0.0043(8) -0.0050(8)
C23 0.0240(10) 0.0214(9) 0.0225(9) 0.0005(7) -0.0048(8) -0.0032(8)
O23 0.0241(8) 0.0321(8) 0.0273(8) 0.0054(6) -0.0039(6) -0.0025(6)
C24 0.0289(11) 0.0232(9) 0.0189(9) 0.0027(7) -0.0058(8) -0.0030(8)
C25 0.0281(11) 0.0201(9) 0.0179(9) -0.0007(7) -0.0025(8) -0.0034(8)
C26 0.0267(11) 0.0211(9) 0.0210(9) 0.0009(7) -0.0056(8) -0.0010(8)
C27 0.0287(11) 0.0228(9) 0.0197(9) -0.0012(7) -0.0041(8) -0.0002(8)
C28 0.0252(11) 0.0336(12) 0.0344(12) 0.0020(10) -0.0004(9) -0.0053(9)
C31 0.0374(13) 0.0220(10) 0.0343(12) -0.0014(9) 0.0014(10) -0.0034(9)
O31 0.0483(12) 0.0368(10) 0.0233(8) 0.0016(7) 0.0012(8) 0.0127(8)
O32 0.0301(9) 0.0390(10) 0.0388(10) 0.0144(8) -0.0020(8) -0.0036(8)
C32 0.0430(17) 0.0458(17) 0.062(2) 0.0011(15) 0.0035(15) 0.0000(13)
C41 0.0426(14) 0.0216(10) 0.0347(12) -0.0037(9) -0.0107(10) -0.0052(9)
O41 0.0922(18) 0.0247(9) 0.0486(12) 0.0050(8) -0.0434(12) -0.0158(10)
O42 0.0346(9) 0.0187(7) 0.0316(8) -0.0016(6) -0.0065(7) -0.0031(6)
C42 0.076(2) 0.0299(13) 0.0592(19) -0.0100(13) -0.0296(17) -0.0123(14)

loop_
_atom_type_symbol
_atom_type_description
_atom_type_scat_dispersion_real
_atom_type_scat_dispersion_imag
_atom_type_scat_source
C C 0.0033 0.0016 'International Tables Vol C Tables 4.2.6.8 and 6.1.1.4'
H H 0.0000 0.0000 'International Tables Vol C Tables 4.2.6.8 and 6.1.1.4'
N N 0.0061 0.0033 'International Tables Vol C Tables 4.2.6.8 and 6.1.1.4'
O O 0.0106 0.0060 'International Tables Vol C Tables 4.2.6.8 and 6.1.1.4'
Cu Cu 0.3201 1.2651 'International Tables Vol C Tables 4.2.6.8 and 6.1.1.4'

loop_
_geom_angle_atom_site_label_1
_geom_angle_atom_site_label_2
_geom_angle_atom_site_label_3
_geom_angle
_geom_angle_site_symmetry_1
_geom_angle_site_symmetry_3
_geom_angle_publ_flag
O32 Cu1 O31 168.08(8) 2_665 . ?
O32 Cu1 O41 89.80(11) 2_665 . ?
O31 Cu1 O41 89.65(11) . . ?
O32 Cu1 O42 90.15(8) 2_665 2_665 ?
O31 Cu1 O42 87.91(9) . 2_665 ?
O41 Cu1 O42 167.87(7) . 2_665 ?
O32 Cu1 N21 97.50(8) 2_665 . ?
O31 Cu1 N21 94.40(8) . . ?
O41 Cu1 N21 96.27(8) . . ?
O42 Cu1 N21 95.75(7) 2_665 . ?
O32 Cu1 Cu1 86.17(6) 2_665 2_665 ?
O31 Cu1 Cu1 81.95(6) . 2_665 ?
O41 Cu1 Cu1 82.61(6) . 2_665 ?
O42 Cu1 Cu1 85.29(5) 2_665 2_665 ?
N21 Cu1 Cu1 176.17(5) . 2_665 ?
O1S C1S C2S 110.4(9) . . ?
O1S C1S H1A 109.6 . . ?
C2S C1S H1A 109.6 . . ?
O1S C1S H1B 109.6 . . ?
C2S C1S H1B 109.6 . . ?
H1A C1S H1B 108.1 . . ?
C1S C2S H2A 109.5 . . ?
C1S C2S H2B 109.5 . . ?
H2A C2S H2B 109.5 . . ?
C1S C2S H2C 109.5 . . ?
H2A C2S H2C 109.5 . . ?
H2B C2S H2C 109.5 . . ?
N1S C3S C4S 169.0(17) . . ?
C3S C4S H4A 109.5 . . ?
C3S C4S H4B 109.5 . . ?
H4A C4S H4B 109.5 . . ?
C3S C4S H4C 109.5 . . ?
H4A C4S H4C 109.5 . . ?
H4B C4S H4C 109.5 . . ?
C16 N11 C12 117.11(19) . . ?
N12 C12 N13 116.9(2) . . ?
N12 C12 N11 117.2(2) . . ?
N13 C12 N11 125.8(2) . . ?
C12 N12 H12A 115(2) . . ?
C12 N12 H12B 116(3) . . ?
H12A N12 H12B 128(4) . . ?
C14 N13 C12 115.3(2) . . ?
N13 C14 C15 123.5(2) . . ?
N13 C14 C17 116.7(2) . . ?
C15 C14 C17 119.8(2) . . ?
C14 C15 C16 116.3(2) . . ?
C14 C15 H15 121.9 . . ?
C16 C15 H15 121.9 . . ?
N11 C16 C15 121.9(2) . . ?
N11 C16 C18 116.7(2) . . ?
C15 C16 C18 121.4(2) . . ?
C27 C17 C14 177.3(2) . . ?
C16 C18 H18A 109.5 . . ?
C16 C18 H18B 109.5 . . ?
H18A C18 H18B 109.5 . . ?
C16 C18 H18C 109.5 . . ?
H18A C18 H18C 109.5 . . ?
H18B C18 H18C 109.5 . . ?
C26 N21 C22 119.52(19) . . ?
C26 N21 Cu1 117.59(15) . . ?
C22 N21 Cu1 122.86(14) . . ?
N21 C22 C23 121.9(2) . . ?
N21 C22 H22 119.0 . . ?
C23 C22 H22 119.0 . . ?
O23 C23 C22 124.8(2) . . ?
O23 C23 C24 116.40(19) . . ?
C22 C23 C24 118.8(2) . . ?
C23 O23 C28 117.41(18) . . ?
C25 C24 C23 118.57(19) . . ?
C25 C24 H24 120.7 . . ?
C23 C24 H24 120.7 . . ?
C24 C25 C26 119.0(2) . . ?
C24 C25 C27 121.99(19) . . ?
C26 C25 C27 119.0(2) . . ?
N21 C26 C25 122.2(2) . . ?
N21 C26 H26 118.9 . . ?
C25 C26 H26 118.9 . . ?
C17 C27 C25 177.5(2) . . ?
O23 C28 H28A 109.5 . . ?
O23 C28 H28B 109.5 . . ?
H28A C28 H28B 109.5 . . ?
O23 C28 H28C 109.5 . . ?
H28A C28 H28C 109.5 . . ?
H28B C28 H28C 109.5 . . ?
O31 C31 O32 126.1(2) . . ?
O31 C31 C32 115.1(2) . . ?
O32 C31 C32 118.8(3) . . ?
C31 O31 Cu1 125.35(17) . . ?
C31 O32 Cu1 120.43(18) . 2_665 ?
C31 C32 H32A 109.5 . . ?
C31 C32 H32B 109.5 . . ?
H32A C32 H32B 109.5 . . ?
C31 C32 H32C 109.5 . . ?
H32A C32 H32C 109.5 . . ?
H32B C32 H32C 109.5 . . ?
O42 C41 O41 125.4(2) . . ?
O42 C41 C42 117.1(2) . . ?
O41 C41 C42 117.4(2) . . ?
C41 O41 Cu1 124.95(17) . . ?
C41 O42 Cu1 121.68(15) . 2_665 ?
C41 C42 H42A 109.5 . . ?
C41 C42 H42B 109.5 . . ?
H42A C42 H42B 109.5 . . ?
C41 C42 H42C 109.5 . . ?
H42A C42 H42C 109.5 . . ?
H42B C42 H42C 109.5 . . ?

loop_
_geom_bond_atom_site_label_1
_geom_bond_atom_site_label_2
_geom_bond_distance
_geom_bond_site_symmetry_2
_geom_bond_publ_flag
Cu1 O32 1.955(2) 2_665 ?
Cu1 O31 1.960(2) . ?
Cu1 O41 1.9657(19) . ?
Cu1 O42 1.9732(16) 2_665 ?
Cu1 N21 2.1813(18) . ?
Cu1 Cu1 2.6401(6) 2_665 ?
O1S C1S 1.420(10) . ?
C1S C2S 1.512(10) . ?
C1S H1A 0.9900 . ?
C1S H1B 0.9900 . ?
C2S H2A 0.9800 . ?
C2S H2B 0.9800 . ?
C2S H2C 0.9800 . ?
N1S C3S 1.172(4) . ?
C3S C4S 1.466(4) . ?
C4S H4A 0.9800 . ?
C4S H4B 0.9800 . ?
C4S H4C 0.9800 . ?
N11 C16 1.331(3) . ?
N11 C12 1.354(3) . ?
C12 N12 1.343(3) . ?
C12 N13 1.348(3) . ?
N12 H12A 0.81(4) . ?
N12 H12B 0.71(3) . ?
N13 C14 1.341(3) . ?
C14 C15 1.391(3) . ?
C14 C17 1.435(3) . ?
C15 C16 1.395(3) . ?
C15 H15 0.9500 . ?
C16 C18 1.504(3) . ?
C17 C27 1.197(3) . ?
C18 H18A 0.9800 . ?
C18 H18B 0.9800 . ?
C18 H18C 0.9800 . ?
N21 C26 1.331(3) . ?
N21 C22 1.337(3) . ?
C22 C23 1.398(3) . ?
C22 H22 0.9500 . ?
C23 O23 1.354(3) . ?
C23 C24 1.399(3) . ?
O23 C28 1.439(3) . ?
C24 C25 1.385(3) . ?
C24 H24 0.9500 . ?
C25 C26 1.400(3) . ?
C25 C27 1.433(3) . ?
C26 H26 0.9500 . ?
C28 H28A 0.9800 . ?
C28 H28B 0.9800 . ?
C28 H28C 0.9800 . ?
C31 O31 1.250(3) . ?
C31 O32 1.258(3) . ?
C31 C32 1.480(4) . ?
O32 Cu1 1.955(2) 2_665 ?
C32 H32A 0.9800 . ?
C32 H32B 0.9800 . ?
C32 H32C 0.9800 . ?
C41 O42 1.246(3) . ?
C41 O41 1.258(3) . ?
C41 C42 1.506(4) . ?
O42 Cu1 1.9732(16) 2_665 ?
C42 H42A 0.9800 . ?
C42 H42B 0.9800 . ?
C42 H42C 0.9800 . ?

loop_
_geom_hbond_atom_site_label_D
_geom_hbond_atom_site_label_H
_geom_hbond_atom_site_label_A
_geom_hbond_distance_DH
_geom_hbond_distance_HA
_geom_hbond_distance_DA
_geom_hbond_angle_DHA
_geom_hbond_site_symmetry_A
N12 H12A O42 0.81(4) 2.22(4) 2.982(3) 156(3) 1_546
N12 H12B N11 0.71(3) 2.36(4) 3.062(3) 172(3) 2_557

loop_
_geom_torsion_atom_site_label_1
_geom_torsion_atom_site_label_2
_geom_torsion_atom_site_label_3
_geom_torsion_atom_site_label_4
_geom_torsion
_geom_torsion_site_symmetry_1
_geom_torsion_site_symmetry_2
_geom_torsion_site_symmetry_3
_geom_torsion_site_symmetry_4
_geom_torsion_publ_flag
C16 N11 C12 N12 -178.5(2) . . . . ?
C16 N11 C12 N13 2.7(3) . . . . ?
N12 C12 N13 C14 -179.1(2) . . . . ?
N11 C12 N13 C14 -0.3(3) . . . . ?
C12 N13 C14 C15 -2.0(3) . . . . ?
C12 N13 C14 C17 176.09(19) . . . . ?
N13 C14 C15 C16 1.8(3) . . . . ?
C17 C14 C15 C16 -176.2(2) . . . . ?
C12 N11 C16 C15 -2.8(3) . . . . ?
C12 N11 C16 C18 176.9(2) . . . . ?
C14 C15 C16 N11 0.8(3) . . . . ?
C14 C15 C16 C18 -179.0(2) . . . . ?
N13 C14 C17 C27 -128(5) . . . . ?
C15 C14 C17 C27 50(5) . . . . ?
O32 Cu1 N21 C26 -172.28(16) 2_665 . . . ?
O31 Cu1 N21 C26 6.97(17) . . . . ?
O41 Cu1 N21 C26 97.10(18) . . . . ?
O42 Cu1 N21 C26 -81.37(17) 2_665 . . . ?
Cu1 Cu1 N21 C26 24.3(9) 2_665 . . . ?
O32 Cu1 N21 C22 5.78(18) 2_665 . . . ?
O31 Cu1 N21 C22 -174.97(17) . . . . ?
O41 Cu1 N21 C22 -84.85(19) . . . . ?
O42 Cu1 N21 C22 96.69(17) 2_665 . . . ?
Cu1 Cu1 N21 C22 -157.7(7) 2_665 . . . ?
C26 N21 C22 C23 -0.7(3) . . . . ?
Cu1 N21 C22 C23 -178.70(16) . . . . ?
N21 C22 C23 O23 179.9(2) . . . . ?
N21 C22 C23 C24 0.9(3) . . . . ?
C22 C23 O23 C28 -1.3(3) . . . . ?
C24 C23 O23 C28 177.7(2) . . . . ?
O23 C23 C24 C25 -179.19(19) . . . . ?
C22 C23 C24 C25 -0.1(3) . . . . ?
C23 C24 C25 C26 -0.8(3) . . . . ?
C23 C24 C25 C27 177.8(2) . . . . ?
C22 N21 C26 C25 -0.3(3) . . . . ?
Cu1 N21 C26 C25 177.82(16) . . . . ?
C24 C25 C26 N21 1.1(3) . . . . ?
C27 C25 C26 N21 -177.6(2) . . . . ?
C14 C17 C27 C25 -73(9) . . . . ?
C24 C25 C27 C17 -160(5) . . . . ?
C26 C25 C27 C17 18(6) . . . . ?
O32 C31 O31 Cu1 -0.5(4) . . . . ?
C32 C31 O31 Cu1 -179.9(2) . . . . ?
O32 Cu1 O31 C31 -5.4(6) 2_665 . . . ?
O41 Cu1 O31 C31 82.0(2) . . . . ?
O42 Cu1 O31 C31 -86.2(2) 2_665 . . . ?
N21 Cu1 O31 C31 178.2(2) . . . . ?
Cu1 Cu1 O31 C31 -0.6(2) 2_665 . . . ?
O31 C31 O32 Cu1 1.9(4) . . . 2_665 ?
C32 C31 O32 Cu1 -178.8(2) . . . 2_665 ?
O42 C41 O41 Cu1 3.7(5) . . . . ?
C42 C41 O41 Cu1 -174.6(2) . . . . ?
O32 Cu1 O41 C41 83.8(3) 2_665 . . . ?
O31 Cu1 O41 C41 -84.3(3) . . . . ?
O42 Cu1 O41 C41 -6.0(7) 2_665 . . . ?
N21 Cu1 O41 C41 -178.7(3) . . . . ?
Cu1 Cu1 O41 C41 -2.4(3) 2_665 . . . ?
O41 C41 O42 Cu1 -2.6(4) . . . 2_665 ?
C42 C41 O42 Cu1 175.7(2) . . . 2_665 ?
